data_7015718
loop_
_publ_author_name
'Shin, Jong Won'
'Rowthu, Sankara Rao'
'Hyun, Min Young'
'Song, Young Joo'
'Kim, Cheal'
'Kim, Bong Gon'
'Min, Kil Sik'

_publ_section_title
;
 Monomeric, trimeric, and tetrameric transition metal complexes (Mn,
 Fe, Co) containing N,N-bis(2-pyridylmethyl)-2-aminoethanol/-ate:
 preparation, crystal structure, molecular magnetism and oxidation
 catalysis.
;
_journal_issue 21
_journal_name_full 'Dalton transactions (Cambridge, England : 2003)'
_journal_page_first 5762
_journal_page_last 5773
_journal_paper_doi 10.1039/c1dt10028a
_journal_volume 40
_journal_year 2011
_chemical_formula_sum 'C16 H17 Co N5 O S2'
_chemical_formula_weight 418.40
_chemical_name_systematic
;
?
;
_space_group_IT_number 14
_symmetry_cell_setting monoclinic
_symmetry_space_group_name_Hall '-P 2yn'
_symmetry_space_group_name_H-M 'P 1 21/n 1'
_atom_sites_solution_hydrogens geom
_atom_sites_solution_primary direct
_atom_sites_solution_secondary difmap
_audit_creation_method SHELXL-97
_cell_angle_alpha 90.00
_cell_angle_beta 94.095(2)
_cell_angle_gamma 90.00
_cell_formula_units_Z 4
_cell_length_a 8.4373(7)
_cell_length_b 11.4202(9)
_cell_length_c 19.3899(16)
_cell_measurement_temperature 200(2)
_cell_volume 1863.6(3)
_computing_structure_refinement 'SHELXL-97 (Sheldrick, 1997)'
_diffrn_ambient_temperature 200(2)
_diffrn_measured_fraction_theta_full 0.998
_diffrn_measured_fraction_theta_max 0.998
_diffrn_radiation_monochromator graphite
_diffrn_radiation_source 'fine-focus sealed tube'
_diffrn_radiation_type MoK\a
_diffrn_radiation_wavelength 0.71073
_diffrn_reflns_av_R_equivalents 0.0690
_diffrn_reflns_av_sigmaI/netI 0.0894
_diffrn_reflns_limit_h_max 11
_diffrn_reflns_limit_h_min -11
_diffrn_reflns_limit_k_max 15
_diffrn_reflns_limit_k_min -6
_diffrn_reflns_limit_l_max 25
_diffrn_reflns_limit_l_min -25
_diffrn_reflns_number 13476
_diffrn_reflns_theta_full 28.30
_diffrn_reflns_theta_max 28.30
_diffrn_reflns_theta_min 2.07
_exptl_absorpt_coefficient_mu 1.159
_exptl_absorpt_correction_T_max 1.000
_exptl_absorpt_correction_T_min 0.925
_exptl_absorpt_correction_type multi-scan
_exptl_absorpt_process_details 'SADABS (Sheldrick, 1996)'
_exptl_crystal_density_diffrn 1.491
_exptl_crystal_density_method 'not measured'
_exptl_crystal_F_000 860
_exptl_crystal_size_max 0.16
_exptl_crystal_size_mid 0.10
_exptl_crystal_size_min 0.10
_refine_diff_density_max 0.860
_refine_diff_density_min -0.789
_refine_diff_density_rms 0.117
_refine_ls_extinction_method none
_refine_ls_goodness_of_fit_ref 1.061
_refine_ls_hydrogen_treatment mixed
_refine_ls_matrix_type full
_refine_ls_number_parameters 230
_refine_ls_number_reflns 4616
_refine_ls_number_restraints 0
_refine_ls_restrained_S_all 1.061
_refine_ls_R_factor_all 0.1297
_refine_ls_R_factor_gt 0.0615
_refine_ls_shift/su_max 0.007
_refine_ls_shift/su_mean 0.000
_refine_ls_structure_factor_coef Fsqd
_refine_ls_weighting_details 'calc w=1/[\s^2^(Fo^2^)+(0.0592P)^2^+1.5906P] where P=(Fo^2^+2Fc^2^)/3'
_refine_ls_weighting_scheme calc
_refine_ls_wR_factor_gt 0.1303
_refine_ls_wR_factor_ref 0.1760
_reflns_number_gt 2546
_reflns_number_total 4616
_reflns_threshold_expression >2sigma(I)
_cod_data_source_file c1dt10028a.txt
_cod_data_source_block jw008-ma
_cod_depositor_comments
;
The following automatic conversions were performed:
'_exptl_absorpt_correction_type' value 'Multi-scan' changed to
'multi-scan' according to
'/home/saulius/struct/CIF-dictionaries/cif_core.dic' dictionary named
'cif_core.dic' version 2.4.1 from 2010-06-29.

Automatic conversion script
Id: cif_fix_enum 1555 2011-01-17 13:19:09Z saulius 
;
_cod_original_sg_symbol_H-M P21/n
_cod_database_code 7015718

loop_
_symmetry_equiv_pos_as_xyz
'x, y, z'
'-x+1/2, y+1/2, -z+1/2'
'-x, -y, -z'
'x-1/2, -y-1/2, z-1/2'

loop_
_atom_site_label
_atom_site_type_symbol
_atom_site_fract_x
_atom_site_fract_y
_atom_site_fract_z
_atom_site_U_iso_or_equiv
_atom_site_adp_type
_atom_site_occupancy
_atom_site_symmetry_multiplicity
_atom_site_calc_flag
_atom_site_refinement_flags
_atom_site_disorder_assembly
_atom_site_disorder_group
Co1 Co 0.52210(8) 0.41332(6) 0.21779(3) 0.0342(2) Uani 1 1 d . . .
S1 S 1.01241(17) 0.38932(14) 0.11230(7) 0.0524(4) Uani 1 1 d . . .
S2 S 0.47122(18) 0.07466(13) 0.07442(7) 0.0508(4) Uani 1 1 d . . .
N1 N 0.4532(5) 0.5376(4) 0.1388(2) 0.0384(10) Uani 1 1 d . . .
N2 N 0.5141(5) 0.5725(3) 0.2765(2) 0.0341(9) Uani 1 1 d . . .
N3 N 0.5797(5) 0.3526(4) 0.3204(2) 0.0384(10) Uani 1 1 d . . .
N4 N 0.7596(5) 0.4329(4) 0.1955(2) 0.0490(12) Uani 1 1 d . . .
N5 N 0.4895(5) 0.2633(4) 0.1641(2) 0.0468(11) Uani 1 1 d . . .
O1 O 0.2699(4) 0.4114(3) 0.24074(19) 0.0446(9) Uani 1 1 d . . .
H1 H 0.206(8) 0.393(6) 0.196(4) 0.10(3) Uiso 1 1 d . . .
C1 C 0.3868(6) 0.5155(6) 0.0756(3) 0.0503(14) Uani 1 1 d . . .
H1A H 0.3712 0.4363 0.0617 0.060 Uiso 1 1 calc R . .
C2 C 0.3398(7) 0.6035(7) 0.0295(3) 0.068(2) Uani 1 1 d . . .
H2 H 0.2931 0.5857 -0.0153 0.082 Uiso 1 1 calc R . .
C3 C 0.3627(8) 0.7169(7) 0.0506(4) 0.078(2) Uani 1 1 d . . .
H3 H 0.3315 0.7791 0.0200 0.093 Uiso 1 1 calc R . .
C4 C 0.4297(8) 0.7414(6) 0.1149(3) 0.0641(17) Uani 1 1 d . . .
H4 H 0.4456 0.8202 0.1295 0.077 Uiso 1 1 calc R . .
C5 C 0.4741(6) 0.6500(5) 0.1582(3) 0.0487(14) Uani 1 1 d . . .
C6 C 0.5493(6) 0.6698(5) 0.2302(3) 0.0469(14) Uani 1 1 d . . .
H6A H 0.6658 0.6774 0.2283 0.056 Uiso 1 1 calc R . .
H6B H 0.5086 0.7438 0.2488 0.056 Uiso 1 1 calc R . .
C7 C 0.6347(6) 0.5584(5) 0.3350(3) 0.0447(13) Uani 1 1 d . . .
H7A H 0.6182 0.6185 0.3707 0.054 Uiso 1 1 calc R . .
H7B H 0.7422 0.5694 0.3187 0.054 Uiso 1 1 calc R . .
C8 C 0.6216(6) 0.4380(5) 0.3659(3) 0.0419(13) Uani 1 1 d . . .
C9 C 0.6520(7) 0.4157(6) 0.4354(3) 0.0577(16) Uani 1 1 d . . .
H9 H 0.6823 0.4775 0.4664 0.069 Uiso 1 1 calc R . .
C10 C 0.6381(8) 0.3030(6) 0.4595(3) 0.0656(18) Uani 1 1 d . . .
H10 H 0.6594 0.2860 0.5072 0.079 Uiso 1 1 calc R . .
C11 C 0.5933(7) 0.2161(6) 0.4138(3) 0.0612(17) Uani 1 1 d . . .
H11 H 0.5813 0.1379 0.4294 0.073 Uiso 1 1 calc R . .
C12 C 0.5658(6) 0.2435(5) 0.3451(3) 0.0451(13) Uani 1 1 d . . .
H12 H 0.5355 0.1825 0.3136 0.054 Uiso 1 1 calc R . .
C13 C 0.3530(6) 0.5833(5) 0.3027(3) 0.0546(16) Uani 1 1 d . . .
H13A H 0.3552 0.5474 0.3493 0.066 Uiso 1 1 calc R . .
H13B H 0.3283 0.6675 0.3078 0.066 Uiso 1 1 calc R . .
C14 C 0.2279(7) 0.5302(6) 0.2599(4) 0.080(2) Uani 1 1 d . . .
H14A H 0.2063 0.5777 0.2176 0.096 Uiso 1 1 calc R . .
H14B H 0.1298 0.5282 0.2851 0.096 Uiso 1 1 calc R . .
C15 C 0.8640(6) 0.4146(4) 0.1612(3) 0.0411(12) Uani 1 1 d . . .
C16 C 0.4817(6) 0.1859(4) 0.1268(2) 0.0342(11) Uani 1 1 d . . .

loop_
_atom_site_aniso_label
_atom_site_aniso_U_11
_atom_site_aniso_U_22
_atom_site_aniso_U_33
_atom_site_aniso_U_23
_atom_site_aniso_U_13
_atom_site_aniso_U_12
Co1 0.0366(4) 0.0275(4) 0.0381(4) -0.0038(3) 0.0003(3) -0.0004(3)
S1 0.0440(8) 0.0684(11) 0.0454(8) 0.0022(7) 0.0069(6) 0.0099(7)
S2 0.0616(9) 0.0465(9) 0.0444(8) -0.0149(7) 0.0029(7) -0.0025(7)
N1 0.036(2) 0.040(3) 0.039(2) 0.004(2) 0.0035(19) 0.0024(19)
N2 0.039(2) 0.023(2) 0.040(2) -0.0034(18) 0.0022(18) -0.0032(17)
N3 0.040(2) 0.032(2) 0.042(2) -0.005(2) -0.0022(19) 0.0000(19)
N4 0.038(3) 0.049(3) 0.061(3) 0.002(2) 0.008(2) 0.008(2)
N5 0.052(3) 0.033(3) 0.056(3) -0.015(2) 0.006(2) -0.003(2)
O1 0.042(2) 0.048(2) 0.045(2) -0.0130(19) 0.0065(17) -0.0082(17)
C1 0.043(3) 0.066(4) 0.042(3) -0.003(3) 0.006(2) -0.002(3)
C2 0.056(4) 0.106(6) 0.043(3) 0.020(4) 0.005(3) 0.008(4)
C3 0.074(5) 0.086(6) 0.073(5) 0.038(5) 0.008(4) 0.015(4)
C4 0.071(4) 0.052(4) 0.069(4) 0.018(3) 0.006(4) 0.006(3)
C5 0.047(3) 0.051(4) 0.049(3) 0.013(3) 0.005(3) 0.000(3)
C6 0.049(3) 0.026(3) 0.065(4) 0.005(3) -0.001(3) -0.007(2)
C7 0.048(3) 0.041(3) 0.044(3) -0.010(2) -0.006(2) -0.006(2)
C8 0.041(3) 0.039(3) 0.046(3) 0.001(2) 0.001(2) -0.003(2)
C9 0.070(4) 0.055(4) 0.046(3) 0.002(3) -0.007(3) -0.018(3)
C10 0.082(5) 0.068(5) 0.045(3) 0.016(3) -0.006(3) -0.020(4)
C11 0.075(4) 0.049(4) 0.058(4) 0.021(3) -0.007(3) -0.011(3)
C12 0.047(3) 0.029(3) 0.060(4) 0.003(3) 0.000(3) 0.000(2)
C13 0.041(3) 0.042(3) 0.083(4) -0.022(3) 0.019(3) -0.003(3)
C14 0.043(4) 0.085(5) 0.114(6) -0.054(5) 0.025(4) -0.004(3)
C15 0.043(3) 0.034(3) 0.044(3) 0.005(2) -0.012(2) -0.002(2)
C16 0.035(3) 0.030(3) 0.037(3) 0.003(2) 0.003(2) 0.002(2)

loop_
_atom_type_symbol
_atom_type_description
_atom_type_scat_dispersion_real
_atom_type_scat_dispersion_imag
_atom_type_scat_source
C C 0.0033 0.0016 'International Tables Vol C Tables 4.2.6.8 and 6.1.1.4'
H H 0.0000 0.0000 'International Tables Vol C Tables 4.2.6.8 and 6.1.1.4'
N N 0.0061 0.0033 'International Tables Vol C Tables 4.2.6.8 and 6.1.1.4'
O O 0.0106 0.0060 'International Tables Vol C Tables 4.2.6.8 and 6.1.1.4'
S S 0.1246 0.1234 'International Tables Vol C Tables 4.2.6.8 and 6.1.1.4'
Co Co 0.3494 0.9721 'International Tables Vol C Tables 4.2.6.8 and 6.1.1.4'

loop_
_geom_angle_atom_site_label_1
_geom_angle_atom_site_label_2
_geom_angle_atom_site_label_3
_geom_angle
_geom_angle_site_symmetry_1
_geom_angle_site_symmetry_3
_geom_angle_publ_flag
N5 Co1 N4 94.69(18) . . ?
N5 Co1 N3 102.66(17) . . ?
N4 Co1 N3 94.01(17) . . ?
N5 Co1 N1 100.06(18) . . ?
N4 Co1 N1 89.79(17) . . ?
N3 Co1 N1 156.56(16) . . ?
N5 Co1 N2 170.28(16) . . ?
N4 Co1 N2 94.93(17) . . ?
N3 Co1 N2 78.11(15) . . ?
N1 Co1 N2 78.52(16) . . ?
N5 Co1 O1 89.88(16) . . ?
N4 Co1 O1 174.40(17) . . ?
N3 Co1 O1 88.15(15) . . ?
N1 Co1 O1 86.21(15) . . ?
N2 Co1 O1 80.44(14) . . ?
C1 N1 C5 118.3(5) . . ?
C1 N1 Co1 127.4(4) . . ?
C5 N1 Co1 114.2(3) . . ?
C6 N2 C7 113.1(4) . . ?
C6 N2 C13 111.9(4) . . ?
C7 N2 C13 110.0(4) . . ?
C6 N2 Co1 107.4(3) . . ?
C7 N2 Co1 105.6(3) . . ?
C13 N2 Co1 108.4(3) . . ?
C12 N3 C8 117.6(5) . . ?
C12 N3 Co1 128.0(4) . . ?
C8 N3 Co1 114.1(3) . . ?
C15 N4 Co1 151.3(4) . . ?
C16 N5 Co1 170.5(4) . . ?
C14 O1 Co1 107.4(3) . . ?
C14 O1 H1 107(4) . . ?
Co1 O1 H1 107(4) . . ?
N1 C1 C2 122.6(6) . . ?
N1 C1 H1A 118.7 . . ?
C2 C1 H1A 118.7 . . ?
C3 C2 C1 117.8(6) . . ?
C3 C2 H2 121.1 . . ?
C1 C2 H2 121.1 . . ?
C4 C3 C2 120.6(7) . . ?
C4 C3 H3 119.7 . . ?
C2 C3 H3 119.7 . . ?
C3 C4 C5 118.7(7) . . ?
C3 C4 H4 120.7 . . ?
C5 C4 H4 120.7 . . ?
N1 C5 C4 122.0(5) . . ?
N1 C5 C6 116.0(5) . . ?
C4 C5 C6 121.9(6) . . ?
N2 C6 C5 111.2(4) . . ?
N2 C6 H6A 109.4 . . ?
C5 C6 H6A 109.4 . . ?
N2 C6 H6B 109.4 . . ?
C5 C6 H6B 109.4 . . ?
H6A C6 H6B 108.0 . . ?
N2 C7 C8 109.7(4) . . ?
N2 C7 H7A 109.7 . . ?
C8 C7 H7A 109.7 . . ?
N2 C7 H7B 109.7 . . ?
C8 C7 H7B 109.7 . . ?
H7A C7 H7B 108.2 . . ?
N3 C8 C9 122.0(5) . . ?
N3 C8 C7 115.1(4) . . ?
C9 C8 C7 122.9(5) . . ?
C10 C9 C8 119.3(6) . . ?
C10 C9 H9 120.3 . . ?
C8 C9 H9 120.3 . . ?
C11 C10 C9 119.1(6) . . ?
C11 C10 H10 120.4 . . ?
C9 C10 H10 120.4 . . ?
C10 C11 C12 118.9(6) . . ?
C10 C11 H11 120.6 . . ?
C12 C11 H11 120.6 . . ?
N3 C12 C11 123.1(5) . . ?
N3 C12 H12 118.5 . . ?
C11 C12 H12 118.5 . . ?
C14 C13 N2 114.9(5) . . ?
C14 C13 H13A 108.6 . . ?
N2 C13 H13A 108.6 . . ?
C14 C13 H13B 108.6 . . ?
N2 C13 H13B 108.6 . . ?
H13A C13 H13B 107.5 . . ?
C13 C14 O1 111.1(5) . . ?
C13 C14 H14A 109.4 . . ?
O1 C14 H14A 109.4 . . ?
C13 C14 H14B 109.4 . . ?
O1 C14 H14B 109.4 . . ?
H14A C14 H14B 108.0 . . ?
N4 C15 S1 179.6(5) . . ?
N5 C16 S2 179.3(5) . . ?

loop_
_geom_bond_atom_site_label_1
_geom_bond_atom_site_label_2
_geom_bond_distance
_geom_bond_site_symmetry_2
_geom_bond_publ_flag
Co1 N5 2.013(4) . ?
Co1 N4 2.092(4) . ?
Co1 N3 2.129(4) . ?
Co1 N1 2.138(4) . ?
Co1 N2 2.149(4) . ?
Co1 O1 2.205(3) . ?
S1 C15 1.649(6) . ?
S2 C16 1.625(5) . ?
N1 C1 1.335(6) . ?
N1 C5 1.345(7) . ?
N2 C6 1.473(6) . ?
N2 C7 1.477(6) . ?
N2 C13 1.490(6) . ?
N3 C12 1.344(6) . ?
N3 C8 1.345(6) . ?
N4 C15 1.160(6) . ?
N5 C16 1.141(6) . ?
O1 C14 1.457(7) . ?
O1 H1 1.01(7) . ?
C1 C2 1.384(8) . ?
C1 H1A 0.9500 . ?
C2 C3 1.367(10) . ?
C2 H2 0.9500 . ?
C3 C4 1.361(9) . ?
C3 H3 0.9500 . ?
C4 C5 1.375(8) . ?
C4 H4 0.9500 . ?
C5 C6 1.510(7) . ?
C6 H6A 0.9900 . ?
C6 H6B 0.9900 . ?
C7 C8 1.507(7) . ?
C7 H7A 0.9900 . ?
C7 H7B 0.9900 . ?
C8 C9 1.378(7) . ?
C9 C10 1.376(8) . ?
C9 H9 0.9500 . ?
C10 C11 1.366(8) . ?
C10 H10 0.9500 . ?
C11 C12 1.372(7) . ?
C11 H11 0.9500 . ?
C12 H12 0.9500 . ?
C13 C14 1.430(8) . ?
C13 H13A 0.9900 . ?
C13 H13B 0.9900 . ?
C14 H14A 0.9900 . ?
C14 H14B 0.9900 . ?

loop_
_geom_torsion_atom_site_label_1
_geom_torsion_atom_site_label_2
_geom_torsion_atom_site_label_3
_geom_torsion_atom_site_label_4
_geom_torsion
_geom_torsion_site_symmetry_1
_geom_torsion_site_symmetry_2
_geom_torsion_site_symmetry_3
_geom_torsion_site_symmetry_4
_geom_torsion_publ_flag
N5 Co1 N1 C1 8.2(4) . . . . ?
N4 Co1 N1 C1 102.9(4) . . . . ?
N3 Co1 N1 C1 -157.4(4) . . . . ?
N2 Co1 N1 C1 -162.0(4) . . . . ?
O1 Co1 N1 C1 -81.0(4) . . . . ?
N5 Co1 N1 C5 -175.2(3) . . . . ?
N4 Co1 N1 C5 -80.4(4) . . . . ?
N3 Co1 N1 C5 19.2(6) . . . . ?
N2 Co1 N1 C5 14.6(3) . . . . ?
O1 Co1 N1 C5 95.6(4) . . . . ?
N4 Co1 N2 C6 60.3(3) . . . . ?
N3 Co1 N2 C6 153.4(3) . . . . ?
N1 Co1 N2 C6 -28.4(3) . . . . ?
O1 Co1 N2 C6 -116.5(3) . . . . ?
N4 Co1 N2 C7 -60.7(3) . . . . ?
N3 Co1 N2 C7 32.4(3) . . . . ?
N1 Co1 N2 C7 -149.5(3) . . . . ?
O1 Co1 N2 C7 122.5(3) . . . . ?
N4 Co1 N2 C13 -178.5(4) . . . . ?
N3 Co1 N2 C13 -85.5(4) . . . . ?
N1 Co1 N2 C13 92.7(4) . . . . ?
O1 Co1 N2 C13 4.7(3) . . . . ?
N5 Co1 N3 C12 -12.0(5) . . . . ?
N4 Co1 N3 C12 -107.8(4) . . . . ?
N1 Co1 N3 C12 153.5(4) . . . . ?
N2 Co1 N3 C12 158.0(4) . . . . ?
O1 Co1 N3 C12 77.4(4) . . . . ?
N5 Co1 N3 C8 174.3(3) . . . . ?
N4 Co1 N3 C8 78.5(4) . . . . ?
N1 Co1 N3 C8 -20.2(6) . . . . ?
O1 Co1 N3 C8 -96.3(3) . . . . ?
N5 Co1 N4 C15 23.1(9) . . . . ?
N3 Co1 N4 C15 126.2(9) . . . . ?
N1 Co1 N4 C15 -77.0(9) . . . . ?
N2 Co1 N4 C15 -155.4(9) . . . . ?
N5 Co1 O1 C14 -160.3(4) . . . . ?
N3 Co1 O1 C14 97.1(4) . . . . ?
N1 Co1 O1 C14 -60.2(4) . . . . ?
N2 Co1 O1 C14 18.8(4) . . . . ?
C5 N1 C1 C2 0.3(8) . . . . ?
Co1 N1 C1 C2 176.8(4) . . . . ?
N1 C1 C2 C3 -0.2(9) . . . . ?
C1 C2 C3 C4 0.0(10) . . . . ?
C2 C3 C4 C5 0.1(10) . . . . ?
C1 N1 C5 C4 -0.2(8) . . . . ?
Co1 N1 C5 C4 -177.2(4) . . . . ?
C1 N1 C5 C6 179.9(5) . . . . ?
Co1 N1 C5 C6 2.9(6) . . . . ?
C3 C4 C5 N1 0.0(9) . . . . ?
C3 C4 C5 C6 180.0(6) . . . . ?
C7 N2 C6 C5 154.4(4) . . . . ?
C13 N2 C6 C5 -80.7(5) . . . . ?
Co1 N2 C6 C5 38.2(5) . . . . ?
N1 C5 C6 N2 -28.3(7) . . . . ?
C4 C5 C6 N2 151.7(5) . . . . ?
C6 N2 C7 C8 -161.7(4) . . . . ?
C13 N2 C7 C8 72.3(5) . . . . ?
Co1 N2 C7 C8 -44.5(5) . . . . ?
C12 N3 C8 C9 1.0(8) . . . . ?
Co1 N3 C8 C9 175.4(4) . . . . ?
C12 N3 C8 C7 -179.8(4) . . . . ?
Co1 N3 C8 C7 -5.4(6) . . . . ?
N2 C7 C8 N3 34.5(6) . . . . ?
N2 C7 C8 C9 -146.4(5) . . . . ?
N3 C8 C9 C10 -0.6(9) . . . . ?
C7 C8 C9 C10 -179.7(5) . . . . ?
C8 C9 C10 C11 -0.5(10) . . . . ?
C9 C10 C11 C12 1.0(10) . . . . ?
C8 N3 C12 C11 -0.5(8) . . . . ?
Co1 N3 C12 C11 -174.0(4) . . . . ?
C10 C11 C12 N3 -0.5(9) . . . . ?
C6 N2 C13 C14 88.7(6) . . . . ?
C7 N2 C13 C14 -144.6(6) . . . . ?
Co1 N2 C13 C14 -29.6(7) . . . . ?
N2 C13 C14 O1 48.5(8) . . . . ?
Co1 O1 C14 C13 -40.4(6) . . . . ?
